data_4308475
loop_
_publ_author_name
'Amrita Mondal'
'Sumana Sarkar'
'Deepak Chopra'
'T. N. Guru Row'
'Kausikisankar Pramanik'
'Kajal Krishna Rajak'

_publ_contact_author_address
;
Department of Chemistry, Inorganic Chemistry Section,
Jadavpur University, Kolkata 700 032, India.
;
_publ_contact_author_email kajalrajak@hotmail.com
_publ_contact_author_name 'Dr. Kajal K. Rajak'
_publ_section_title
;
Family of Mixed-Valence Oxovanadium(IV/V) Dinuclear Entities Incorporating
N4O3-Coordinating Heptadentate Ligands: Synthesis, Structure, and EPR
Spectra
;
_journal_name_full 'Inorganic Chemistry'
_journal_page_first 703
_journal_page_last 708
_journal_paper_doi 10.1021/ic048919x
_journal_volume 44
_journal_year 2005
_chemical_formula_sum 'C32 H43 Cl2 N4 O6 V2'
_chemical_formula_weight 752.48
_chemical_name_systematic
;
?
;
_space_group_IT_number 15
_symmetry_cell_setting monoclinic
_symmetry_space_group_name_Hall '-C 2yc'
_symmetry_space_group_name_H-M 'C 1 2/c 1'
_atom_sites_solution_hydrogens geom
_atom_sites_solution_primary direct
_atom_sites_solution_secondary difmap
_audit_creation_method SHELXL
_cell_angle_alpha 90.00
_cell_angle_beta 117.88(3)
_cell_angle_gamma 90.00
_cell_formula_units_Z 8
_cell_length_a 18.461(4)
_cell_length_b 17.230(3)
_cell_length_c 13.700(3)
_cell_measurement_temperature 293(2)
_cell_measurement_theta_max 25.35
_cell_measurement_theta_min 2.50
_cell_volume 3851.9(17)
_computing_structure_refinement 'SHELXL-93 (Sheldrick, 1993)'
_computing_structure_solution 'SHELXS-86 (Sheldrick, 1990)'
_diffrn_ambient_temperature 293(2)
_diffrn_radiation_monochromator graphite
_diffrn_radiation_source 'fine-focus sealed tube'
_diffrn_radiation_type MoK\a
_diffrn_radiation_wavelength 0.71073
_diffrn_reflns_av_R_equivalents 0.1359
_diffrn_reflns_av_sigmaI/netI 0.1748
_diffrn_reflns_limit_h_max 22
_diffrn_reflns_limit_h_min -21
_diffrn_reflns_limit_k_max 20
_diffrn_reflns_limit_k_min -19
_diffrn_reflns_limit_l_max 16
_diffrn_reflns_limit_l_min -16
_diffrn_reflns_number 6304
_diffrn_reflns_theta_max 25.35
_diffrn_reflns_theta_min 2.50
_exptl_absorpt_coefficient_mu 0.820
_exptl_absorpt_correction_T_max 0.8616
_exptl_absorpt_correction_T_min 0.7788
_exptl_absorpt_correction_type multi-scan
_exptl_absorpt_process_details 'SADABS; Sheldrik, 1997'
_exptl_crystal_colour green
_exptl_crystal_density_diffrn 1.566
_exptl_crystal_description parallopiped
_exptl_crystal_F_000 1880
_exptl_crystal_size_max 0.45
_exptl_crystal_size_mid 0.40
_exptl_crystal_size_min 0.35
_refine_diff_density_max 0.659
_refine_diff_density_min -0.881
_refine_diff_density_rms 0.100
_refine_ls_extinction_method none
_refine_ls_goodness_of_fit_all 0.958
_refine_ls_goodness_of_fit_obs 1.114
_refine_ls_matrix_type full
_refine_ls_number_parameters 224
_refine_ls_number_reflns 2967
_refine_ls_number_restraints 0
_refine_ls_restrained_S_all 1.029
_refine_ls_restrained_S_obs 1.114
_refine_ls_R_factor_all 0.1936
_refine_ls_R_factor_obs 0.1020
_refine_ls_shift/esd_max 0.005
_refine_ls_shift/esd_mean 0.001
_refine_ls_structure_factor_coef Fsqd
_refine_ls_weighting_details 'w=1/[\s^2^(Fo^2^)+(0.1751P)^2^+0.0000P] where P=(Fo^2^+2Fc^2^)/3'
_refine_ls_weighting_scheme calc
_refine_ls_wR_factor_all 0.3472
_refine_ls_wR_factor_obs 0.2568
_reflns_number_observed 1419
_reflns_number_total 2989
_reflns_observed_criterion >2sigma(I)
_cod_data_source_file ic048919xsi20040806_105016.cif
_cod_data_source_block V2O3L1.CH2Cl2
_cod_depositor_comments
;
The following automatic conversions were performed:
'_symmetry_cell_setting' value 'Monoclinic' changed to 'monoclinic'
according to '/home/saulius/struct/CIF-dictionaries/cif_core.dic'
dictionary named 'cif_core.dic' version 2.4.1 from 2010-06-29.

Automatic conversion script
Id: cif_fix_enum 1527 2010-12-29 10:47:43Z saulius 

The following automatic conversions were performed:

'_refine_ls_weighting_scheme' value 'calc
w=1/[\s^2^(Fo^2^)+(0.1751P)^2^+0.0000P] where P=(Fo^2^+2Fc^2^)/3' was
changed to 'calc'. New tag '_refine_ls_weighting_details' was
created. The value of the new tag was set to
'w=1/[\s^2^(Fo^2^)+(0.1751P)^2^+0.0000P] where P=(Fo^2^+2Fc^2^)/3'.

Automatic conversion script
Id: cif_fix_values 3143 2015-03-26 13:38:13Z robertas 
;
_cod_original_cell_volume 3852.0(13)
_cod_database_code 4308475

loop_
_symmetry_equiv_pos_as_xyz
'x, y, z'
'-x, y, -z+1/2'
'x+1/2, y+1/2, z'
'-x+1/2, y+1/2, -z+1/2'
'-x, -y, -z'
'x, -y, z-1/2'
'-x+1/2, -y+1/2, -z'
'x+1/2, -y+1/2, z-1/2'

loop_
_atom_site_aniso_label
_atom_site_aniso_U_11
_atom_site_aniso_U_22
_atom_site_aniso_U_33
_atom_site_aniso_U_23
_atom_site_aniso_U_13
_atom_site_aniso_U_12
V1 0.0249(7) 0.0715(11) 0.0211(7) -0.0019(4) 0.0051(5) 0.0056(5)
Cl1 0.197(6) 0.169(5) 0.287(7) -0.002(5) 0.175(6) 0.012(4)
Cl2 0.094(3) 0.288(7) 0.167(4) -0.090(4) 0.040(3) -0.034(4)
O1 0.038(3) 0.081(4) 0.031(2) -0.005(2) 0.009(2) 0.014(2)
O2 0.037(4) 0.062(5) 0.053(4) 0.000 0.021(3) 0.000
O3 0.035(3) 0.094(4) 0.030(2) -0.002(2) 0.012(2) -0.002(3)
O4 0.022(3) 0.062(5) 0.019(3) 0.000 0.000(2) 0.000
N1 0.021(3) 0.077(5) 0.025(3) -0.004(2) -0.001(2) 0.005(3)
N2 0.037(3) 0.085(5) 0.025(3) -0.003(3) 0.010(3) 0.013(3)
C1 0.039(4) 0.077(6) 0.054(4) 0.005(4) 0.025(4) 0.009(4)
C2 0.054(5) 0.099(8) 0.048(4) 0.007(4) 0.030(4) 0.008(4)
C3 0.072(7) 0.108(8) 0.076(6) 0.013(5) 0.049(6) 0.024(6)
C4 0.054(6) 0.114(9) 0.098(7) 0.019(6) 0.051(6) 0.017(6)
C5 0.035(4) 0.108(8) 0.083(6) 0.024(5) 0.030(5) 0.021(4)
C6 0.024(4) 0.089(7) 0.054(4) 0.021(4) 0.018(3) 0.014(4)
C7 0.023(3) 0.084(6) 0.046(4) 0.002(4) 0.003(3) 0.004(3)
C8 0.030(4) 0.096(7) 0.032(4) -0.013(4) 0.000(3) 0.007(4)
C9 0.044(4) 0.102(7) 0.018(3) -0.002(3) 0.002(3) 0.018(4)
C10 0.021(4) 0.073(8) 0.010(4) 0.000 0.001(3) 0.000
C11 0.021(3) 0.074(5) 0.020(3) -0.001(3) 0.003(3) -0.003(3)
C12 0.025(3) 0.077(6) 0.042(4) 0.003(3) 0.011(3) -0.003(3)
C13 0.029(3) 0.065(5) 0.028(3) -0.001(3) 0.011(3) -0.005(3)
C14 0.051(6) 0.061(7) 0.030(5) 0.000 0.025(5) 0.000
C15 0.054(7) 0.082(10) 0.082(8) 0.000 0.033(7) 0.000
C16 0.041(4) 0.093(6) 0.020(3) -0.003(3) 0.009(3) 0.009(4)
C17 0.081(6) 0.093(7) 0.038(4) 0.019(4) 0.034(4) 0.012(5)
C18 0.101(11) 0.207(19) 0.142(11) -0.115(12) 0.044(10) -0.035(12)

loop_
_atom_site_label
_atom_site_type_symbol
_atom_site_fract_x
_atom_site_fract_y
_atom_site_fract_z
_atom_site_U_iso_or_equiv
_atom_site_thermal_displace_type
_atom_site_occupancy
_atom_site_calc_flag
_atom_site_refinement_flags
_atom_site_disorder_group
V1 V 0.40331(6) 0.67449(8) 0.17681(8) 0.0414(5) Uani 1 d . .
Cl1 Cl 0.3593(4) 0.8813(3) 0.3827(6) 0.193(2) Uani 1 d . .
Cl2 Cl 0.5118(3) 0.9327(4) 0.3937(4) 0.192(3) Uani 1 d . .
O1 O 0.3368(3) 0.7418(4) 0.1079(3) 0.0532(14) Uani 1 d . .
O2 O 0.5000 0.7304(5) 0.2500 0.051(2) Uani 1 d S .
O3 O 0.3834(3) 0.6708(3) 0.3031(4) 0.0544(15) Uani 1 d . .
O4 O 0.5000 0.5877(4) 0.2500 0.038(2) Uani 1 d S .
N1 N 0.3191(3) 0.5746(4) 0.1168(4) 0.045(2) Uani 1 d . .
N2 N 0.4056(4) 0.6479(4) 0.0144(4) 0.051(2) Uani 1 d . .
C1 C 0.3119(5) 0.6585(5) 0.3077(6) 0.056(2) Uani 1 d . .
C2 C 0.3080(5) 0.6727(6) 0.4035(7) 0.065(2) Uani 1 d . .
H2B H 0.3536(5) 0.6946(6) 0.4622(7) 0.077 Uiso 1 calc R .
C3 C 0.2411(6) 0.6565(7) 0.4183(8) 0.079(3) Uani 1 d . .
H3A H 0.2418(6) 0.6682(7) 0.4850(8) 0.095 Uiso 1 calc R .
C4 C 0.1735(6) 0.6234(7) 0.3349(9) 0.082(3) Uani 1 d . .
H4A H 0.1279(6) 0.6121(7) 0.3443(9) 0.099 Uiso 1 calc R .
C5 C 0.1733(5) 0.6062(6) 0.2328(8) 0.074(3) Uani 1 d . .
H5A H 0.1274(5) 0.5838(6) 0.1753(8) 0.089 Uiso 1 calc R .
C6 C 0.2427(4) 0.6232(5) 0.2194(6) 0.056(2) Uani 1 d . .
C7 C 0.2384(4) 0.6012(5) 0.1087(6) 0.056(2) Uani 1 d . .
H7A H 0.1984(4) 0.5600(5) 0.0755(6) 0.067 Uiso 1 calc R .
H7B H 0.2191(4) 0.6458(5) 0.0599(6) 0.067 Uiso 1 calc R .
C8 C 0.3042(4) 0.5507(5) 0.0039(5) 0.058(2) Uani 1 d . .
H8A H 0.2480(4) 0.5335(5) -0.0389(5) 0.070 Uiso 1 calc R .
H8B H 0.3400(4) 0.5078(5) 0.0097(5) 0.070 Uiso 1 calc R .
C9 C 0.3203(5) 0.6179(6) -0.0534(5) 0.059(2) Uani 1 d . .
H9A H 0.3131(5) 0.6014(6) -0.1250(5) 0.071 Uiso 1 calc R .
H9B H 0.2813(5) 0.6591(6) -0.0650(5) 0.071 Uiso 1 calc R .
C10 C 0.5000 0.5085(6) 0.2500 0.037(2) Uani 1 d S .
C11 C 0.4262(4) 0.4672(4) 0.2168(5) 0.041(2) Uani 1 d . .
C12 C 0.3469(4) 0.5051(5) 0.1951(6) 0.050(2) Uani 1 d . .
H12A H 0.3514(4) 0.5218(5) 0.2654(6) 0.060 Uiso 1 calc R .
H12B H 0.3041(4) 0.4661(5) 0.1655(6) 0.060 Uiso 1 calc R .
C13 C 0.4273(4) 0.3856(4) 0.2148(5) 0.042(2) Uani 1 d . .
H13A H 0.3782(4) 0.3586(4) 0.1892(5) 0.050 Uiso 1 calc R .
C14 C 0.5000 0.3442(7) 0.2500 0.045(2) Uani 1 d S .
C15 C 0.5000 0.2553(8) 0.2500 0.072(3) Uani 1 d S .
H15A H 0.4449 0.2367(8) 0.2233 0.108 Uiso 0.50 calc PR .
H15B H 0.5334 0.2367(8) 0.3238 0.108 Uiso 0.50 calc PR .
H15C H 0.5217 0.2367(8) 0.2029 0.108 Uiso 0.50 calc PR .
C16 C 0.4646(4) 0.5909(5) 0.0129(5) 0.054(2) Uani 1 d . .
H16A H 0.4591(4) 0.5429(5) 0.0443(5) 0.081 Uiso 1 calc R .
H16B H 0.5193(4) 0.6104(5) 0.0554(5) 0.081 Uiso 1 calc R .
H16C H 0.4540(4) 0.5823(5) -0.0619(5) 0.081 Uiso 1 calc R .
C17 C 0.4165(6) 0.7209(6) -0.0346(6) 0.068(3) Uani 1 d . .
H17A H 0.3788(6) 0.7593(6) -0.0348(6) 0.102 Uiso 1 calc R .
H17B H 0.4063(6) 0.7112(6) -0.1090(6) 0.102 Uiso 1 calc R .
H17C H 0.4716(6) 0.7393(6) 0.0082(6) 0.102 Uiso 1 calc R .
C18 C 0.4165(9) 0.8832(12) 0.3164(13) 0.155(7) Uani 1 d . .
H18A H 0.3858(9) 0.9087(12) 0.2457(13) 0.186 Uiso 1 calc R .
H18B H 0.4274(9) 0.8303(12) 0.3025(13) 0.186 Uiso 1 calc R .

loop_
_atom_type_symbol
_atom_type_description
_atom_type_scat_dispersion_real
_atom_type_scat_dispersion_imag
_atom_type_scat_source
C C 0.0033 0.0016 'International Tables Vol C Tables 4.2.6.8 and 6.1.1.4'
H H 0.0000 0.0000 'International Tables Vol C Tables 4.2.6.8 and 6.1.1.4'
N N 0.0061 0.0033 'International Tables Vol C Tables 4.2.6.8 and 6.1.1.4'
O O 0.0106 0.0060 'International Tables Vol C Tables 4.2.6.8 and 6.1.1.4'
V V 0.3005 0.5294 'International Tables Vol C Tables 4.2.6.8 and 6.1.1.4'
Cl Cl 0.1484 0.1585 'International Tables Vol C Tables 4.2.6.8 and 6.1.1.4'

loop_
_geom_angle_atom_site_label_1
_geom_angle_atom_site_label_2
_geom_angle_atom_site_label_3
_geom_angle
_geom_angle_site_symmetry_1
_geom_angle_site_symmetry_3
_geom_angle_publ_flag
O1 V1 O2 102.6(3) . . ?
O1 V1 O3 97.7(2) . . ?
O2 V1 O3 94.1(2) . . ?
O1 V1 O4 170.7(2) . . ?
O2 V1 O4 74.5(2) . . ?
O3 V1 O4 91.4(2) . . ?
O1 V1 N1 97.5(3) . . ?
O2 V1 N1 159.8(3) . . ?
O3 V1 N1 84.9(2) . . ?
O4 V1 N1 85.4(2) . . ?
O1 V1 N2 86.0(2) . . ?
O2 V1 N2 100.3(2) . . ?
O3 V1 N2 164.0(3) . . ?
O4 V1 N2 85.8(2) . . ?
N1 V1 N2 79.2(2) . . ?
V1 O2 V1 117.5(4) . 2_655 ?
C1 O3 V1 129.7(5) . . ?
C10 O4 V1 133.29(14) . 2_655 ?
C10 O4 V1 133.29(14) . . ?
V1 O4 V1 93.4(3) 2_655 . ?
C8 N1 C7 108.0(5) . . ?
C8 N1 C12 110.5(6) . . ?
C7 N1 C12 106.5(6) . . ?
C8 N1 V1 110.8(5) . . ?
C7 N1 V1 106.8(5) . . ?
C12 N1 V1 113.8(4) . . ?
C16 N2 C17 107.5(6) . . ?
C16 N2 C9 109.4(6) . . ?
C17 N2 C9 109.8(6) . . ?
C16 N2 V1 119.7(4) . . ?
C17 N2 V1 109.8(5) . . ?
C9 N2 V1 100.3(4) . . ?
O3 C1 C2 120.1(8) . . ?
O3 C1 C6 122.1(6) . . ?
C2 C1 C6 117.5(7) . . ?
C1 C2 C3 124.1(10) . . ?
C4 C3 C2 119.8(9) . . ?
C3 C4 C5 119.3(8) . . ?
C6 C5 C4 120.0(10) . . ?
C5 C6 C1 119.3(8) . . ?
C5 C6 C7 116.7(8) . . ?
C1 C6 C7 124.0(6) . . ?
N1 C7 C6 114.2(5) . . ?
N1 C8 C9 110.1(7) . . ?
N2 C9 C8 110.4(5) . . ?
O4 C10 C11 120.3(5) . . ?
O4 C10 C11 120.3(5) . 2_655 ?
C11 C10 C11 119.4(9) . 2_655 ?
C13 C11 C10 119.4(6) . . ?
C13 C11 C12 116.9(6) . . ?
C10 C11 C12 123.3(7) . . ?
C11 C12 N1 117.1(5) . . ?
C14 C13 C11 121.7(7) . . ?
C13 C14 C13 118.4(10) 2_655 . ?
C13 C14 C15 120.8(5) 2_655 . ?
C13 C14 C15 120.8(5) . . ?
Cl1 C18 Cl2 112.4(7) . . ?

loop_
_geom_bond_atom_site_label_1
_geom_bond_atom_site_label_2
_geom_bond_distance
_geom_bond_site_symmetry_2
_geom_bond_publ_flag
V1 O1 1.631(5) . ?
V1 O2 1.856(4) . ?
V1 O3 1.931(4) . ?
V1 O4 2.180(5) . ?
V1 N1 2.205(6) . ?
V1 N2 2.292(5) . ?
Cl1 C18 1.68(2) . ?
Cl2 C18 1.790(14) . ?
O2 V1 1.856(4) 2_655 ?
O3 C1 1.366(9) . ?
O4 C10 1.365(12) . ?
O4 V1 2.180(5) 2_655 ?
N1 C8 1.496(8) . ?
N1 C7 1.513(8) . ?
N1 C12 1.527(10) . ?
N2 C16 1.474(10) . ?
N2 C17 1.483(11) . ?
N2 C9 1.497(10) . ?
C1 C2 1.370(11) . ?
C1 C6 1.422(11) . ?
C2 C3 1.371(13) . ?
C3 C4 1.362(14) . ?
C4 C5 1.428(13) . ?
C5 C6 1.407(11) . ?
C6 C7 1.529(10) . ?
C8 C9 1.504(12) . ?
C10 C11 1.411(8) . ?
C10 C11 1.411(8) 2_655 ?
C11 C13 1.407(10) . ?
C11 C12 1.502(9) . ?
C13 C14 1.392(9) . ?
C14 C13 1.392(9) 2_655 ?
C14 C15 1.53(2) . ?
